data_4126857
loop_
_publ_author_name
'Zhang, Bin'
'Baker, Peter J.'
'Zhang, Yan'
'Wang, Dongwei'
'Wang, Zheming'
'Su, Shaokui'
'Zhu, Daoben'
'Pratt, Francis L.'

_publ_section_title
;
 A Quantum Spin Liquid from a Three-Dimensional Copper-Oxalate-Framework.
;
_journal_name_full 'Journal of the American Chemical Society'
_journal_paper_doi 10.1021/jacs.7b11179
_journal_year 2017
_chemical_formula_sum 'C18 H32 Cu2 N2 O12'
_chemical_formula_weight 595.53
_space_group_crystal_system monoclinic
_space_group_IT_number 14
_space_group_name_Hall '-P 2ybc'
_space_group_name_H-M_alt 'P 1 21/c 1'
_symmetry_space_group_name_Hall '-P 2ybc'
_symmetry_space_group_name_H-M 'P 1 21/c 1'
_atom_sites_solution_hydrogens geom
_audit_creation_method SHELXL-2014/7
_cell_angle_alpha 90
_cell_angle_beta 107.6320(10)
_cell_angle_gamma 90
_cell_formula_units_Z 4
_cell_length_a 8.71560(10)
_cell_length_b 34.0813(4)
_cell_length_c 8.63600(10)
_cell_measurement_reflns_used 33567
_cell_measurement_temperature 155(2)
_cell_measurement_theta_max 27.485
_cell_measurement_theta_min 3.395
_cell_volume 2444.72(5)
_computing_cell_refinement 'HKL Scalepack (Otwinowski & Minor 1997)'
_computing_data_collection KappaCCD
_computing_data_reduction 'Denzo and Scalepak (Otwinowski & Minor, 1997)'
_computing_structure_refinement 'SHELXL-2014/7 (Sheldrick, 2014)'
_computing_structure_solution 'SHELXS-97 (Sheldrick, 1990)'
_diffrn_ambient_temperature 155(2)
_diffrn_measured_fraction_theta_full 0.991
_diffrn_measured_fraction_theta_max 0.982
_diffrn_measurement_device_type 'Kappa CCD'
_diffrn_measurement_method CCD
_diffrn_radiation_monochromator graphite
_diffrn_radiation_source 'fine-focus sealed tube'
_diffrn_radiation_type MoK\a
_diffrn_radiation_wavelength 0.71073
_diffrn_reflns_av_R_equivalents 0.0370
_diffrn_reflns_av_unetI/netI 0.0284
_diffrn_reflns_Laue_measured_fraction_full 0.991
_diffrn_reflns_Laue_measured_fraction_max 0.982
_diffrn_reflns_limit_h_max 11
_diffrn_reflns_limit_h_min -11
_diffrn_reflns_limit_k_max 44
_diffrn_reflns_limit_k_min -44
_diffrn_reflns_limit_l_max 11
_diffrn_reflns_limit_l_min -11
_diffrn_reflns_number 28252
_diffrn_reflns_point_group_measured_fraction_full 0.991
_diffrn_reflns_point_group_measured_fraction_max 0.982
_diffrn_reflns_theta_full 25.242
_diffrn_reflns_theta_max 27.529
_diffrn_reflns_theta_min 3.418
_exptl_absorpt_coefficient_mu 1.802
_exptl_absorpt_correction_T_max 0.681
_exptl_absorpt_correction_T_min 0.590
_exptl_absorpt_correction_type multi-scan
_exptl_absorpt_process_details
;
multi-scan from symmetry-related measurements 
 Sortav (Blessing 1995)
;
_exptl_crystal_colour blue
_exptl_crystal_density_diffrn 1.618
_exptl_crystal_description diamondod
_exptl_crystal_F_000 1232
_exptl_crystal_size_max 0.480
_exptl_crystal_size_mid 0.350
_exptl_crystal_size_min 0.220
_refine_diff_density_max 0.425
_refine_diff_density_min -0.356
_refine_diff_density_rms 0.060
_refine_ls_extinction_coef 0.0026(4)
_refine_ls_extinction_expression Fc^*^=kFc[1+0.001xFc^2^\l^3^/sin(2\q)]^-1/4^
_refine_ls_extinction_method 'SHELXL-2014/7 (Sheldrick 2014'
_refine_ls_goodness_of_fit_ref 1.081
_refine_ls_hydrogen_treatment constr
_refine_ls_matrix_type full
_refine_ls_number_parameters 340
_refine_ls_number_reflns 5535
_refine_ls_number_restraints 0
_refine_ls_restrained_S_all 1.081
_refine_ls_R_factor_all 0.0383
_refine_ls_R_factor_gt 0.0290
_refine_ls_shift/su_max 0.001
_refine_ls_shift/su_mean 0.000
_refine_ls_structure_factor_coef Fsqd
_refine_ls_weighting_details 'w=1/[\s^2^(Fo^2^)+(0.0336P)^2^+1.2960P] where P=(Fo^2^+2Fc^2^)/3'
_refine_ls_weighting_scheme calc
_refine_ls_wR_factor_gt 0.0747
_refine_ls_wR_factor_ref 0.0777
_reflns_Friedel_coverage 0.000
_reflns_number_gt 4667
_reflns_number_total 5535
_reflns_threshold_expression 'I > 2\s(I)'
_cod_data_source_file CCDC1537588-155K.cif
_cod_data_source_block 155K
_cod_database_code 4126857
_shelx_shelxl_version_number 2014/7
_shelx_space_group_comment
;
The symmetry employed for this shelxl refinement is uniquely defined
by the following loop, which should always be used as a source of
symmetry information in preference to the above space-group names.
They are only intended as comments.
;
_shelx_estimated_absorpt_t_min 0.478
_shelx_estimated_absorpt_t_max 0.693

loop_
_space_group_symop_operation_xyz
'x, y, z'
'-x, y+1/2, -z+1/2'
'-x, -y, -z'
'x, -y-1/2, z-1/2'

loop_
_atom_site_label
_atom_site_type_symbol
_atom_site_fract_x
_atom_site_fract_y
_atom_site_fract_z
_atom_site_U_iso_or_equiv
_atom_site_adp_type
_atom_site_occupancy
_atom_site_site_symmetry_order
_atom_site_calc_flag
_atom_site_refinement_flags_posn
_atom_site_refinement_flags_adp
_atom_site_refinement_flags_occupancy
_atom_site_disorder_assembly
_atom_site_disorder_group
Cu1 Cu 0.74952(3) 0.20351(2) 0.48286(3) 0.02008(8) Uani 1 1 d . . . . .
Cu2 Cu 0.73861(3) 0.04560(2) 0.49862(2) 0.01949(8) Uani 1 1 d . . . . .
O1 O 0.89528(16) 0.15372(4) 0.61220(15) 0.0232(3) Uani 1 1 d . . . . .
O2 O 0.85003(16) 0.09002(4) 0.62842(15) 0.0233(3) Uani 1 1 d . . . . .
O3 O 0.62165(17) 0.16008(4) 0.36071(16) 0.0262(3) Uani 1 1 d . . . . .
O4 O 0.61223(17) 0.09511(4) 0.34025(16) 0.0267(3) Uani 1 1 d . . . . .
O5 O 0.62390(16) 0.20612(4) 0.64442(16) 0.0249(3) Uani 1 1 d . . . . .
O6 O 0.58957(18) 0.24832(4) 0.82735(17) 0.0316(3) Uani 1 1 d . . . . .
O7 O 0.87540(17) 0.24614(4) 0.61814(16) 0.0262(3) Uani 1 1 d . . . . .
O8 O 0.86021(17) 0.28750(4) 0.81239(16) 0.0270(3) Uani 1 1 d . . . . .
O9 O 0.90653(16) 0.04066(4) 0.38404(16) 0.0239(3) Uani 1 1 d . . . . .
O10 O 1.08904(18) -0.00022(4) 0.34408(16) 0.0293(3) Uani 1 1 d . . . . .
O11 O 0.57037(16) 0.04196(4) 0.61398(16) 0.0244(3) Uani 1 1 d . . . . .
O12 O 0.37925(17) -0.00024(4) 0.62780(16) 0.0254(3) Uani 1 1 d . . . . .
C1 C 0.8187(2) 0.12330(5) 0.5635(2) 0.0189(4) Uani 1 1 d . . . . .
C2 C 0.6699(2) 0.12599(5) 0.4072(2) 0.0200(4) Uani 1 1 d . . . . .
C3 C 0.8122(2) 0.25866(5) 0.7218(2) 0.0214(4) Uani 1 1 d . . . . .
C4 C 0.6620(2) 0.23634(5) 0.7347(2) 0.0221(4) Uani 1 1 d . . . . .
C5 C 1.0006(2) 0.01127(5) 0.4213(2) 0.0206(4) Uani 1 1 d . . . . .
C6 C 0.4851(2) 0.01209(5) 0.5699(2) 0.0212(4) Uani 1 1 d . . . . .
N1 N 0.8997(2) 0.07953(5) 0.0980(2) 0.0311(4) Uani 1 1 d . . . . .
H11 H 0.9168 0.0655 0.2037 0.037 Uiso 0.8(3) 1 calc R U P A 1
H12 H 0.9075 0.0645 0.1995 0.037 Uiso 0.2(3) 1 calc R U P A 2
C7 C 0.9029(3) 0.12245(6) 0.1365(3) 0.0384(5) Uani 1 1 d . . . . .
H7A H 1.0017 0.1281 0.2267 0.046 Uiso 1 1 calc R U . . .
H7B H 0.8096 0.1286 0.1751 0.046 Uiso 1 1 calc R U . . .
C8 C 0.8983(3) 0.14917(7) -0.0039(3) 0.0444(6) Uani 1 1 d . . . . .
H8A H 0.9008 0.1766 0.0313 0.067 Uiso 1 1 calc R U . . .
H8B H 0.9919 0.1439 -0.0413 0.067 Uiso 1 1 calc R U . . .
H8C H 0.7994 0.1444 -0.0930 0.067 Uiso 1 1 calc R U . . .
C9 C 1.0332(3) 0.06657(7) 0.0349(3) 0.0399(6) Uani 1 1 d . . . . .
H9A H 1.0180 0.0786 -0.0730 0.048 Uiso 1 1 calc R U . . .
H9B H 1.0273 0.0377 0.0203 0.048 Uiso 1 1 calc R U . . .
C10 C 1.1973(3) 0.07727(8) 0.1448(4) 0.0560(7) Uani 1 1 d . . . . .
H10A H 1.2794 0.0680 0.0971 0.084 Uiso 1 1 calc R U . . .
H10B H 1.2051 0.1058 0.1578 0.084 Uiso 1 1 calc R U . . .
H10C H 1.2144 0.0649 0.2512 0.084 Uiso 1 1 calc R U . . .
C111 C 0.7332(6) 0.06899(19) -0.0045(9) 0.0327(11) Uani 0.80(2) 1 d . . P B 1
H11A H 0.7152 0.0793 -0.1159 0.039 Uiso 0.80(2) 1 calc R U P B 1
H11B H 0.6539 0.0816 0.0410 0.039 Uiso 0.80(2) 1 calc R U P B 1
C112 C 0.763(3) 0.0600(7) -0.047(2) 0.029(4) Uani 0.20(2) 1 d . . P B 2
H11C H 0.7279 0.0786 -0.1394 0.035 Uiso 0.20(2) 1 calc R U P B 2
H11D H 0.8057 0.0361 -0.0856 0.035 Uiso 0.20(2) 1 calc R U P B 2
C121 C 0.7067(5) 0.02494(12) -0.0122(4) 0.0444(13) Uani 0.790(9) 1 d . . P B 1
H12A H 0.5968 0.0192 -0.0801 0.067 Uiso 0.790(9) 1 calc R U P B 1
H12B H 0.7838 0.0125 -0.0591 0.067 Uiso 0.790(9) 1 calc R U P B 1
H12C H 0.7225 0.0148 0.0977 0.067 Uiso 0.790(9) 1 calc R U P B 1
C122 C 0.629(2) 0.0499(6) 0.0118(14) 0.053(6) Uani 0.210(9) 1 d . . P B 2
H12D H 0.5430 0.0378 -0.0761 0.080 Uiso 0.210(9) 1 calc R U P B 2
H12E H 0.6648 0.0314 0.1025 0.080 Uiso 0.210(9) 1 calc R U P B 2
H12F H 0.5873 0.0737 0.0489 0.080 Uiso 0.210(9) 1 calc R U P B 2
N2 N 0.3408(2) 0.17115(5) 0.6529(2) 0.0305(4) Uani 1 1 d . . . . .
H2 H 0.4422 0.1859 0.6615 0.037 Uiso 1 1 calc R U . . .
C13 C 0.2937(3) 0.18153(7) 0.8002(3) 0.0403(6) Uani 1 1 d . . . . .
H13A H 0.1895 0.1688 0.7927 0.048 Uiso 1 1 calc R U . . .
H13B H 0.2781 0.2103 0.8023 0.048 Uiso 1 1 calc R U . . .
C14 C 0.4170(4) 0.16911(10) 0.9570(3) 0.0679(9) Uani 1 1 d . . . . .
H14A H 0.3798 0.1766 1.0491 0.102 Uiso 1 1 calc R U . . .
H14B H 0.4313 0.1406 0.9570 0.102 Uiso 1 1 calc R U . . .
H14C H 0.5199 0.1820 0.9665 0.102 Uiso 1 1 calc R U . . .
C15 C 0.3790(3) 0.12861(7) 0.6413(4) 0.0463(6) Uani 1 1 d . . . . .
H15A H 0.4737 0.1218 0.7345 0.056 Uiso 1 1 calc R U . . .
H15B H 0.4092 0.1245 0.5408 0.056 Uiso 1 1 calc R U . . .
C16 C 0.2434(3) 0.10089(7) 0.6398(4) 0.0548(8) Uani 1 1 d . . . . .
H16A H 0.2781 0.0738 0.6320 0.082 Uiso 1 1 calc R U . . .
H16B H 0.2144 0.1041 0.7402 0.082 Uiso 1 1 calc R U . . .
H16C H 0.1498 0.1068 0.5461 0.082 Uiso 1 1 calc R U . . .
C17 C 0.2167(3) 0.18636(10) 0.5040(3) 0.0537(8) Uani 1 1 d . . . . .
H17A H 0.1251 0.1678 0.4778 0.064 Uiso 0.72(3) 1 calc R U P C 1
H17B H 0.1766 0.2116 0.5337 0.064 Uiso 0.72(3) 1 calc R U P C 1
H17C H 0.2152 0.1688 0.4122 0.064 Uiso 0.28(3) 1 calc R U P C 2
H17D H 0.1100 0.1843 0.5219 0.064 Uiso 0.28(3) 1 calc R U P C 2
C181 C 0.2569(5) 0.19276(13) 0.3598(5) 0.0416(12) Uani 0.615(6) 1 d . . P D 1
H18A H 0.1624 0.2026 0.2753 0.062 Uiso 0.615(6) 1 calc R U P D 1
H18B H 0.3441 0.2121 0.3800 0.062 Uiso 0.615(6) 1 calc R U P D 1
H18C H 0.2922 0.1680 0.3237 0.062 Uiso 0.615(6) 1 calc R U P D 1
C182 C 0.2344(8) 0.2234(2) 0.4585(10) 0.055(3) Uani 0.385(6) 1 d . . P D 2
H18D H 0.1464 0.2299 0.3604 0.083 Uiso 0.385(6) 1 calc R U P D 2
H18E H 0.2321 0.2415 0.5461 0.083 Uiso 0.385(6) 1 calc R U P D 2
H18F H 0.3376 0.2260 0.4360 0.083 Uiso 0.385(6) 1 calc R U P D 2

loop_
_atom_site_aniso_label
_atom_site_aniso_U_11
_atom_site_aniso_U_22
_atom_site_aniso_U_33
_atom_site_aniso_U_23
_atom_site_aniso_U_13
_atom_site_aniso_U_12
Cu1 0.02300(14) 0.01582(13) 0.02233(13) -0.00021(8) 0.00825(10) -0.00099(9)
Cu2 0.02151(14) 0.01573(13) 0.02217(13) -0.00028(8) 0.00805(10) -0.00203(9)
O1 0.0246(7) 0.0185(7) 0.0250(6) -0.0014(5) 0.0053(5) -0.0052(5)
O2 0.0257(7) 0.0196(7) 0.0225(6) 0.0024(5) 0.0042(5) -0.0025(6)
O3 0.0289(8) 0.0195(7) 0.0258(7) -0.0007(5) 0.0015(6) 0.0026(6)
O4 0.0270(8) 0.0207(7) 0.0288(7) -0.0044(6) 0.0029(6) -0.0025(6)
O5 0.0246(7) 0.0236(7) 0.0278(7) -0.0038(5) 0.0099(6) -0.0070(6)
O6 0.0308(8) 0.0344(8) 0.0347(8) -0.0052(6) 0.0175(7) -0.0011(6)
O7 0.0262(8) 0.0251(7) 0.0305(7) -0.0033(6) 0.0131(6) -0.0065(6)
O8 0.0321(8) 0.0217(7) 0.0270(7) -0.0054(5) 0.0086(6) -0.0069(6)
O9 0.0246(7) 0.0208(7) 0.0262(7) 0.0081(5) 0.0075(6) 0.0020(5)
O10 0.0343(8) 0.0308(8) 0.0278(7) 0.0040(6) 0.0172(6) 0.0028(6)
O11 0.0261(7) 0.0200(7) 0.0278(7) -0.0057(5) 0.0093(6) -0.0061(6)
O12 0.0284(8) 0.0248(7) 0.0262(7) -0.0043(5) 0.0129(6) -0.0062(6)
C1 0.0196(9) 0.0207(9) 0.0192(8) -0.0004(7) 0.0098(7) -0.0013(7)
C2 0.0199(9) 0.0217(9) 0.0203(8) -0.0013(7) 0.0090(7) -0.0012(7)
C3 0.0217(10) 0.0189(9) 0.0226(9) 0.0015(7) 0.0050(8) 0.0000(8)
C4 0.0204(10) 0.0212(10) 0.0235(9) 0.0013(7) 0.0050(8) 0.0005(7)
C5 0.0227(10) 0.0197(9) 0.0191(8) 0.0022(7) 0.0058(7) -0.0023(8)
C6 0.0219(10) 0.0201(9) 0.0210(9) 0.0005(7) 0.0057(8) 0.0003(8)
N1 0.0363(10) 0.0327(10) 0.0219(8) 0.0067(7) 0.0054(7) -0.0078(8)
C7 0.0553(15) 0.0379(13) 0.0263(10) -0.0006(9) 0.0188(10) -0.0012(11)
C8 0.0737(19) 0.0275(12) 0.0394(12) 0.0035(9) 0.0281(13) 0.0035(12)
C9 0.0508(15) 0.0313(12) 0.0402(12) 0.0043(10) 0.0175(11) 0.0042(11)
C10 0.0419(15) 0.0517(17) 0.076(2) 0.0162(14) 0.0199(14) -0.0028(13)
C111 0.036(2) 0.040(2) 0.022(2) -0.0022(16) 0.0081(16) -0.0018(16)
C112 0.030(9) 0.047(9) 0.008(6) -0.010(5) 0.001(5) -0.010(6)
C121 0.048(2) 0.043(2) 0.0326(16) 0.0047(13) -0.0021(14) -0.0186(18)
C122 0.052(9) 0.080(13) 0.025(5) 0.000(6) 0.007(5) -0.031(9)
N2 0.0201(9) 0.0352(10) 0.0352(9) 0.0059(7) 0.0069(7) -0.0067(7)
C13 0.0397(14) 0.0412(14) 0.0429(13) -0.0027(10) 0.0168(11) -0.0104(11)
C14 0.068(2) 0.092(2) 0.0388(14) 0.0101(15) 0.0079(14) -0.0287(18)
C15 0.0282(13) 0.0395(14) 0.0761(18) -0.0028(12) 0.0230(12) -0.0008(10)
C16 0.0404(15) 0.0298(13) 0.102(2) -0.0059(14) 0.0328(15) -0.0044(11)
C17 0.0397(14) 0.066(2) 0.0434(14) 0.0209(12) -0.0055(11) -0.0202(13)
C181 0.029(2) 0.057(3) 0.039(2) 0.0081(18) 0.0104(17) -0.0063(18)
C182 0.028(4) 0.054(5) 0.070(5) 0.035(4) -0.005(3) -0.012(3)

loop_
_atom_type_symbol
_atom_type_description
_atom_type_scat_dispersion_real
_atom_type_scat_dispersion_imag
_atom_type_scat_source
C C 0.0033 0.0016 'International Tables Vol C Tables 4.2.6.8 and 6.1.1.4'
H H 0.0000 0.0000 'International Tables Vol C Tables 4.2.6.8 and 6.1.1.4'
N N 0.0061 0.0033 'International Tables Vol C Tables 4.2.6.8 and 6.1.1.4'
O O 0.0106 0.0060 'International Tables Vol C Tables 4.2.6.8 and 6.1.1.4'
Cu Cu 0.3201 1.2651 'International Tables Vol C Tables 4.2.6.8 and 6.1.1.4'

loop_
_geom_angle_atom_site_label_1
_geom_angle_atom_site_label_2
_geom_angle_atom_site_label_3
_geom_angle
_geom_angle_site_symmetry_1
_geom_angle_site_symmetry_3
O3 Cu1 O7 176.46(6) . .
O3 Cu1 O8 92.39(6) . 4_565
O7 Cu1 O8 90.99(6) . 4_565
O3 Cu1 O5 93.80(6) . .
O7 Cu1 O5 83.06(5) . .
O8 Cu1 O5 168.16(6) 4_565 .
O3 Cu1 O1 80.68(5) . .
O7 Cu1 O1 97.74(5) . .
O8 Cu1 O1 99.03(5) 4_565 .
O5 Cu1 O1 91.93(5) . .
O3 Cu1 O6 94.55(6) . 4_565
O7 Cu1 O6 87.15(6) . 4_565
O8 Cu1 O6 78.74(5) 4_565 4_565
O5 Cu1 O6 90.71(5) . 4_565
O1 Cu1 O6 174.70(5) . 4_565
O2 Cu2 O12 177.94(5) . 3_656
O2 Cu2 O9 92.17(6) . .
O12 Cu2 O9 89.81(5) 3_656 .
O2 Cu2 O11 94.23(5) . .
O12 Cu2 O11 83.75(5) 3_656 .
O9 Cu2 O11 171.64(6) . .
O2 Cu2 O4 80.45(5) . .
O12 Cu2 O4 100.00(5) 3_656 .
O9 Cu2 O4 93.40(5) . .
O11 Cu2 O4 92.95(5) . .
O2 Cu2 O10 93.44(5) . 3_756
O12 Cu2 O10 86.42(6) 3_656 3_756
O9 Cu2 O10 77.92(5) . 3_756
O11 Cu2 O10 96.31(5) . 3_756
O4 Cu2 O10 169.26(5) . 3_756
C1 O1 Cu1 107.69(12) . .
C1 O2 Cu2 116.04(11) . .
C2 O3 Cu1 116.44(12) . .
C2 O4 Cu2 107.56(12) . .
C4 O5 Cu1 111.29(12) . .
C4 O6 Cu1 106.06(12) . 4_566
C3 O7 Cu1 112.68(12) . .
C3 O8 Cu1 115.78(12) . 4_566
C5 O9 Cu2 116.83(11) . .
C5 O10 Cu2 107.46(11) . 3_756
C6 O11 Cu2 110.81(12) . .
C6 O12 Cu2 111.30(12) . 3_656
O1 C1 O2 125.65(17) . .
O1 C1 C2 117.72(15) . .
O2 C1 C2 116.63(15) . .
O4 C2 O3 126.10(17) . .
O4 C2 C1 117.91(15) . .
O3 C2 C1 115.99(15) . .
O8 C3 O7 125.28(18) . .
O8 C3 C4 118.20(17) . .
O7 C3 C4 116.52(16) . .
O6 C4 O5 125.23(18) . .
O6 C4 C3 119.75(17) . .
O5 C4 C3 115.02(16) . .
O10 C5 O9 125.21(16) . .
O10 C5 C5 119.1(2) . 3_756
O9 C5 C5 115.7(2) . 3_756
O12 C6 O11 126.58(17) . .
O12 C6 C6 116.9(2) . 3_656
O11 C6 C6 116.5(2) . 3_656
C9 N1 C111 115.8(4) . .
C9 N1 C7 113.93(18) . .
C111 N1 C7 108.4(3) . .
C9 N1 C112 93.8(13) . .
C7 N1 C112 122.9(10) . .
N1 C7 C8 114.67(17) . .
N1 C9 C10 113.3(2) . .
N1 C111 C121 111.8(4) . .
C122 C112 N1 108.1(18) . .
C13 N2 C15 114.23(19) . .
C13 N2 C17 109.6(2) . .
C15 N2 C17 113.2(2) . .
N2 C13 C14 113.1(2) . .
N2 C15 C16 114.66(19) . .
C182 C17 N2 117.3(3) . .
C181 C17 N2 120.2(3) . .

loop_
_geom_bond_atom_site_label_1
_geom_bond_atom_site_label_2
_geom_bond_distance
_geom_bond_site_symmetry_2
Cu1 O3 1.9578(13) .
Cu1 O7 1.9757(13) .
Cu1 O8 2.0130(14) 4_565
Cu1 O5 2.0196(13) .
Cu1 O1 2.2095(13) .
Cu1 O6 2.3039(15) 4_565
Cu2 O2 1.9574(13) .
Cu2 O12 1.9895(13) 3_656
Cu2 O9 2.0066(14) .
Cu2 O11 2.0108(14) .
Cu2 O4 2.2402(14) .
Cu2 O10 2.2929(14) 3_756
O1 C1 1.236(2) .
O2 C1 1.258(2) .
O3 C2 1.259(2) .
O4 C2 1.232(2) .
O5 C4 1.274(2) .
O6 C4 1.229(2) .
O6 Cu1 2.3040(15) 4_566
O7 C3 1.259(2) .
O8 C3 1.247(2) .
O8 Cu1 2.0130(14) 4_566
O9 C5 1.272(2) .
O10 C5 1.227(2) .
O10 Cu2 2.2929(14) 3_756
O11 C6 1.250(2) .
O12 C6 1.247(2) .
O12 Cu2 1.9895(13) 3_656
C1 C2 1.566(3) .
C3 C4 1.547(3) .
C5 C5 1.563(3) 3_756
C6 C6 1.548(4) 3_656
N1 C9 1.493(3) .
N1 C111 1.497(5) .
N1 C7 1.498(3) .
N1 C112 1.589(15) .
C7 C8 1.507(3) .
C9 C10 1.502(4) .
C111 C121 1.517(7) .
C112 C122 1.46(3) .
N2 C13 1.493(3) .
N2 C15 1.498(3) .
N2 C17 1.500(3) .
C13 C14 1.512(4) .
C15 C16 1.510(3) .
C17 C182 1.346(7) .
C17 C181 1.409(4) .
